data_4080995
loop_
_publ_author_name
'Schweizer, Peter D.'
'Wadepohl, Hubert'
'Gade, Lutz H.'

_publ_section_title
;
 Titanium-Catalyzed Hydrohydrazination of Carbodiimides
;
_journal_issue 13
_journal_name_full Organometallics
_journal_page_first 3697
_journal_paper_doi 10.1021/om400323p
_journal_volume 32
_journal_year 2013
_chemical_formula_sum 'C41 H54 N6 Ti'
_chemical_formula_weight 678.80
_chemical_properties_physical air-sensitive
_space_group_crystal_system triclinic
_space_group_IT_number 2
_space_group_name_Hall '-P 1'
_space_group_name_H-M_alt 'P -1'
_symmetry_cell_setting triclinic
_symmetry_Int_Tables_number 2
_symmetry_space_group_name_Hall '-P 1'
_symmetry_space_group_name_H-M 'P -1'
_atom_sites_solution_hydrogens mixed
_atom_sites_solution_primary iterative
_atom_sites_solution_secondary difmap
_audit_block_code ga_psch13
_audit_creation_date
;
'Thu Nov 15 09:39:17 2012'
;
_audit_creation_method SHELXL-2012
_audit_update_record 'Thu Nov 15 09:49:42 CET 2012'
_cell_angle_alpha 82.3061(11)
_cell_angle_beta 78.5139(13)
_cell_angle_gamma 82.9484(11)
_cell_formula_units_Z 2
_cell_length_a 11.63073(17)
_cell_length_b 12.68153(15)
_cell_length_c 13.1652(2)
_cell_measurement_reflns_used 55196
_cell_measurement_temperature 115.01(10)
_cell_measurement_theta_max 71.8765
_cell_measurement_theta_min 3.4448
_cell_volume 1876.53(5)
_computing_cell_refinement
;
CrysAlisPro, Agilent Technologies,
Version 1.171.36.21 (release 14-08-2012 CrysAlis171 .NET)
(compiled Sep 14 2012,17:21:16)
;
_computing_data_collection
;
CrysAlisPro, Agilent Technologies,
Version 1.171.36.21 (release 14-08-2012 CrysAlis171 .NET)
(compiled Sep 14 2012,17:21:16)
;
_computing_data_reduction
;
CrysAlisPro, Agilent Technologies,
Version 1.171.36.21 (release 14-08-2012 CrysAlis171 .NET)
(compiled Sep 14 2012,17:21:16)
;
_computing_publication_material 'encif (Wadepohl, 2012); encifer 1.4 (CCDC, 2011)'
_computing_structure_refinement 'SHELXL-2012 (Sheldrick, 2012)'
_computing_structure_solution 'SUPERFLIP (Palatinus, 2007-2009)'
_diffrn_ambient_temperature 115(1)
_diffrn_detector 'CCD plate'
_diffrn_detector_area_resol_mean 15.9241
_diffrn_detector_type 'Agilent EOS'
_diffrn_measured_fraction_theta_full 0.985
_diffrn_measured_fraction_theta_max 0.977
_diffrn_measurement_details
;
  1 omega   38.00   65.00   1.0000    1.0000
omega____ theta____ kappa____ phi______ frames
    -        0.0000   38.0000 -150.0000 27

  2 omega   -5.00   69.00   1.0000    1.0000
omega____ theta____ kappa____ phi______ frames
    -        0.0000   57.0000   90.0000 74

  3 omega  -15.00   30.00   1.0000    1.0000
omega____ theta____ kappa____ phi______ frames
    -        0.0000   38.0000 -150.0000 45

  4 omega  -20.00   56.00   1.0000    1.0000
omega____ theta____ kappa____ phi______ frames
    -        0.0000   57.0000    0.0000 76

  5 omega   -7.00   25.00   1.0000    1.0000
omega____ theta____ kappa____ phi______ frames
    -        0.0000  -38.0000   90.0000 32

  6 omega   61.00   86.00   1.0000    1.0000
omega____ theta____ kappa____ phi______ frames
    -       18.0000   75.0000 -139.8478 25

  7 omega  -11.00   31.00   1.0000    1.0000
omega____ theta____ kappa____ phi______ frames
    -       18.0000   75.0000 -139.8478 42

  8 omega -107.00  -43.00   1.0000    2.0000
omega____ theta____ kappa____ phi______ frames
    -      -38.0000  -77.0000   79.9168 64

  9 omega  -38.00   -8.00   1.0000    2.0000
omega____ theta____ kappa____ phi______ frames
    -      -38.0000  -77.0000   79.9168 30

 10 omega  -50.00  -12.00   1.0000    2.0000
omega____ theta____ kappa____ phi______ frames
    -      -42.5000  -77.0000  -30.0000 38

 11 omega  -38.00  -12.00   1.0000    2.0000
omega____ theta____ kappa____ phi______ frames
    -      -42.5000  -77.0000   30.0000 26

 12 omega  -38.00  -12.00   1.0000    2.0000
omega____ theta____ kappa____ phi______ frames
    -      -42.5000  -77.0000  -90.0000 26

 13 omega   -6.00   21.00   1.0000    2.0000
omega____ theta____ kappa____ phi______ frames
    -      -42.5000   38.0000  -90.0000 27

 14 omega   15.00   43.00   1.0000    2.0000
omega____ theta____ kappa____ phi______ frames
    -       46.0000   78.0000 -124.6396 28

 15 omega   14.00   39.00   1.0000    2.0000
omega____ theta____ kappa____ phi______ frames
    -       46.0000   80.0000 -166.7245 25

 16 omega   14.00   39.00   1.0000    2.0000
omega____ theta____ kappa____ phi______ frames
    -       46.0000   80.0000  -54.1945 25

 17 omega   19.00   44.00   1.0000    2.0000
omega____ theta____ kappa____ phi______ frames
    -       50.0000   79.0000   79.6405 25

 18 omega   19.00   44.00   1.0000    2.0000
omega____ theta____ kappa____ phi______ frames
    -       50.0000   78.0000  138.0407 25

 19 omega   18.00   43.00   1.0000    2.0000
omega____ theta____ kappa____ phi______ frames
    -       50.0000   80.0000   91.7078 25

 20 omega   19.00   44.00   1.0000    2.0000
omega____ theta____ kappa____ phi______ frames
    -       50.0000   78.0000  -46.4053 25

 21 omega   20.00   47.00   1.0000    2.0000
omega____ theta____ kappa____ phi______ frames
    -       50.0000   77.0000 -102.7660 27

 22 omega   99.00  124.00   1.0000    2.0000
omega____ theta____ kappa____ phi______ frames
    -       54.0000   76.0000  166.8869 25

 23 omega   85.00  111.00   1.0000    2.0000
omega____ theta____ kappa____ phi______ frames
    -       54.0000   77.0000 -137.9275 26

 24 omega   23.00   48.00   1.0000    2.0000
omega____ theta____ kappa____ phi______ frames
    -       54.0000   78.0000 -174.8757 25

 25 omega   26.00   52.00   1.0000    2.0000
omega____ theta____ kappa____ phi______ frames
    -       54.0000   77.0000 -137.9275 26

 26 omega   24.00   50.00   1.0000    2.0000
omega____ theta____ kappa____ phi______ frames
    -       54.0000   77.0000  -20.2467 26

 27 omega   27.00   53.00   1.0000    2.0000
omega____ theta____ kappa____ phi______ frames
    -       54.0000   76.0000  166.8869 26

 28 omega   23.00   48.00   1.0000    2.0000
omega____ theta____ kappa____ phi______ frames
    -       54.0000   78.0000  -49.2394 25

 29 omega   95.00  123.00   1.0000    2.0000
omega____ theta____ kappa____ phi______ frames
    -       54.0000   77.0000  -20.2467 28

 30 omega   23.00   48.00   1.0000    2.0000
omega____ theta____ kappa____ phi______ frames
    -       54.0000   78.0000   27.5364 25

 31 omega  -16.00   87.00   1.0000    2.0000
omega____ theta____ kappa____ phi______ frames
    -       55.1171  -80.0000   13.4208 103

 32 omega   29.00   55.00   1.0000    2.0000
omega____ theta____ kappa____ phi______ frames
    -       58.0000   76.0000  173.7357 26

 33 omega   65.00   90.00   1.0000    2.0000
omega____ theta____ kappa____ phi______ frames
    -       58.0000   77.0000    0.5590 25

 34 omega   29.00   54.00   1.0000    2.0000
omega____ theta____ kappa____ phi______ frames
    -       58.0000   77.0000    0.5590 25

 35 omega   29.00   54.00   1.0000    2.0000
omega____ theta____ kappa____ phi______ frames
    -       58.0000   77.0000 -111.4751 25

 36 omega   95.00  122.00   1.0000    2.0000
omega____ theta____ kappa____ phi______ frames
    -       58.0000   77.0000   64.8835 27

 37 omega   32.00   58.00   1.0000    2.0000
omega____ theta____ kappa____ phi______ frames
    -       58.0000   77.0000   64.8835 26

 38 omega   30.00   56.00   1.0000    2.0000
omega____ theta____ kappa____ phi______ frames
    -       58.0000   75.0000   40.4440 26

 39 omega   29.00   55.00   1.0000    2.0000
omega____ theta____ kappa____ phi______ frames
    -       58.0000   75.0000 -123.2849 26

 40 omega   51.00  103.00   1.0000    2.0000
omega____ theta____ kappa____ phi______ frames
    -       62.0000   56.0000  171.8962 52

 41 omega   39.00  109.00   1.0000    2.0000
omega____ theta____ kappa____ phi______ frames
    -       62.0000   68.0000  135.9710 70

 42 omega   82.00  129.00   1.0000    2.0000
omega____ theta____ kappa____ phi______ frames
    -       62.0000   67.0000  -72.9412 47

 43 omega   38.00   66.00   1.0000    2.0000
omega____ theta____ kappa____ phi______ frames
    -       62.0000   67.0000   -6.2149 28

 44 omega   40.00   83.00   1.0000    2.0000
omega____ theta____ kappa____ phi______ frames
    -       62.0000   61.0000  -89.2118 43

 45 omega   34.00   59.00   1.0000    2.0000
omega____ theta____ kappa____ phi______ frames
    -       62.0000   76.0000 -179.6666 25

 46 omega   39.00   75.00   1.0000    2.0000
omega____ theta____ kappa____ phi______ frames
    -       62.0000   67.0000  -72.9412 36

 47 omega   42.00   69.00   1.0000    2.0000
omega____ theta____ kappa____ phi______ frames
    -       62.0000   73.0000   89.7629 27

 48 omega   38.00   64.00   1.0000    2.0000
omega____ theta____ kappa____ phi______ frames
    -       62.0000   73.0000  -36.0793 26

 49 omega   37.00   63.00   1.0000    2.0000
omega____ theta____ kappa____ phi______ frames
    -       66.0000   77.0000   76.2639 26

 50 omega   47.00  114.00   1.0000    2.0000
omega____ theta____ kappa____ phi______ frames
    -       66.0000   53.0000    1.4331 67

 51 omega   40.00   72.00   1.0000    2.0000
omega____ theta____ kappa____ phi______ frames
    -       66.0000   75.0000   22.9664 32

 52 omega   -4.00   97.00   1.0000    2.0000
omega____ theta____ kappa____ phi______ frames
    -       66.0000  -80.0000 -153.0409 101

 53 omega   47.00   73.00   1.0000    2.0000
omega____ theta____ kappa____ phi______ frames
    -       70.0000   72.0000  -89.5044 26

 54 omega   45.00   71.00   1.0000    2.0000
omega____ theta____ kappa____ phi______ frames
    -       70.0000   69.0000 -101.3910 26

 55 omega   42.00   75.00   1.0000    2.0000
omega____ theta____ kappa____ phi______ frames
    -       70.0000   74.0000  -66.3956 33

 56 omega   46.00   98.00   1.0000    2.0000
omega____ theta____ kappa____ phi______ frames
    -       70.0000   71.0000  109.1221 52

 57 omega   50.00   76.00   1.0000    2.0000
omega____ theta____ kappa____ phi______ frames
    -       74.0000   67.0000 -158.9106 26

 58 omega   34.00  104.00   1.0000    2.0000
omega____ theta____ kappa____ phi______ frames
    -       74.0000  -79.0000   69.8000 70

 59 omega   67.00   93.00   1.0000    2.0000
omega____ theta____ kappa____ phi______ frames
    -       74.0000   40.0000 -172.5683 26

 60 omega   47.00   72.00   1.0000    2.0000
omega____ theta____ kappa____ phi______ frames
    -       74.0000   74.0000 -105.2521 25

 61 omega   47.00   74.00   1.0000    2.0000
omega____ theta____ kappa____ phi______ frames
    -       74.0000   73.0000 -156.3184 27

 62 omega   44.00   73.00   1.0000    2.0000
omega____ theta____ kappa____ phi______ frames
    -       74.0000   77.0000   37.6419 29

 63 omega   51.00   83.00   1.0000    2.0000
omega____ theta____ kappa____ phi______ frames
    -       74.0000   66.0000  121.2384 32

 64 omega   51.00   77.00   1.0000    2.0000
omega____ theta____ kappa____ phi______ frames
    -       78.0000   74.0000   86.4221 26

 65 omega   60.00   88.00   1.0000    2.0000
omega____ theta____ kappa____ phi______ frames
    -       78.0000  -80.0000 -106.7421 28

 66 omega   57.00   83.00   1.0000    2.0000
omega____ theta____ kappa____ phi______ frames
    -       78.0000   58.0000   77.9026 26

 67 omega   51.00  146.00   1.0000    2.0000
omega____ theta____ kappa____ phi______ frames
    -       78.0000   71.0000  -64.8613 95

 68 omega   62.00  103.00   1.0000    2.0000
omega____ theta____ kappa____ phi______ frames
    -       78.0000   64.0000   19.4225 41

 69 omega   59.00   84.00   1.0000    2.0000
omega____ theta____ kappa____ phi______ frames
    -       78.0000   66.0000   37.6763 25

 70 omega   55.00   81.00   1.0000    2.0000
omega____ theta____ kappa____ phi______ frames
    -       78.0000   69.0000  114.2589 26

 71 omega   54.00  102.00   1.0000    2.0000
omega____ theta____ kappa____ phi______ frames
    -       82.0000   76.0000  -23.5687 48

 72 omega   62.00   94.00   1.0000    2.0000
omega____ theta____ kappa____ phi______ frames
    -       82.0000   59.0000 -177.7941 32

 73 omega   60.00  120.00   1.0000    2.0000
omega____ theta____ kappa____ phi______ frames
    -       82.0000   64.0000  118.9690 60

 74 omega   62.00  118.00   1.0000    2.0000
omega____ theta____ kappa____ phi______ frames
    -       82.0000   53.0000 -117.7823 56

 75 omega   58.00  129.00   1.0000    4.0000
omega____ theta____ kappa____ phi______ frames
    -       86.0000   74.0000  121.3783 71

 76 omega   65.00  145.00   1.0000    4.0000
omega____ theta____ kappa____ phi______ frames
    -       86.0000   58.0000 -103.4530 80

 77 omega   68.00   95.00   1.0000    4.0000
omega____ theta____ kappa____ phi______ frames
    -       90.0000   64.0000 -164.1866 27

 78 omega  110.00  158.00   1.0000    4.0000
omega____ theta____ kappa____ phi______ frames
    -       94.0000   53.0000   63.3809 48

 79 omega   73.00  105.00   1.0000    4.0000
omega____ theta____ kappa____ phi______ frames
    -       94.0000   53.0000   63.3809 32

 80 omega   69.00  141.00   1.0000    4.0000
omega____ theta____ kappa____ phi______ frames
    -       98.0000   75.0000 -154.8496 72

 81 omega   82.00  137.00   1.0000    4.0000
omega____ theta____ kappa____ phi______ frames
    -      102.0000   57.0000   16.3924 55

 82 omega   77.00  119.00   1.0000    4.0000
omega____ theta____ kappa____ phi______ frames
    -      110.2342  -80.0000   25.6143 42

 83 omega   42.00   69.00   1.0000    4.0000
omega____ theta____ kappa____ phi______ frames
    -      110.2342  -80.0000   25.6143 27

 84 omega   86.00  118.00   1.0000    4.0000
omega____ theta____ kappa____ phi______ frames
    -      110.2342   38.0000  150.0000 32

 85 omega   86.00  118.00   1.0000    4.0000
omega____ theta____ kappa____ phi______ frames
    -      110.2342   38.0000   30.0000 32

 86 omega   71.00  126.00   1.0000    4.0000
omega____ theta____ kappa____ phi______ frames
    -      110.2342  -80.0000  177.4335 55

 87 omega   40.00   68.00   1.0000    4.0000
omega____ theta____ kappa____ phi______ frames
    -      110.2342  -80.0000  177.4335 28

 88 omega   40.00  101.00   1.0000    4.0000
omega____ theta____ kappa____ phi______ frames
    -      110.2342  -77.0000   60.0000 61

 89 omega   71.00   98.00   1.0000    4.0000
omega____ theta____ kappa____ phi______ frames
    -      110.2342  -77.0000  -90.0000 27

 90 omega   86.00  111.00   1.0000    4.0000
omega____ theta____ kappa____ phi______ frames
    -      110.2342   38.0000  120.0000 25

 91 omega  141.00  171.00   1.0000    4.0000
omega____ theta____ kappa____ phi______ frames
    -      110.2342   77.0000 -120.0000 30

 92 omega   81.00  108.00   1.0000    4.0000
omega____ theta____ kappa____ phi______ frames
    -      110.2342   77.0000 -120.0000 27

 93 omega   86.00  111.00   1.0000    4.0000
omega____ theta____ kappa____ phi______ frames
    -      110.2342   38.0000   60.0000 25

 94 omega   88.00  178.00   1.0000    4.0000
omega____ theta____ kappa____ phi______ frames
    -      110.2342   64.0000  -30.0000 90

 95 omega   88.00  177.00   1.0000    4.0000
omega____ theta____ kappa____ phi______ frames
    -      110.2342   64.0000  -90.0000 89

 96 omega   84.00  115.00   1.0000    4.0000
omega____ theta____ kappa____ phi______ frames
    -      110.2342  -80.0000 -138.6380 31

 97 omega   81.00  107.00   1.0000    4.0000
omega____ theta____ kappa____ phi______ frames
    -      110.2342   77.0000    0.0000 26

 98 omega   80.00  107.00   1.0000    4.0000
omega____ theta____ kappa____ phi______ frames
    -      110.2342   77.0000 -180.0000 27

 99 omega   51.00  109.00   1.0000    4.0000
omega____ theta____ kappa____ phi______ frames
    -      110.2342  -80.0000  -31.3138 58

100 omega   82.00  108.00   1.0000    4.0000
omega____ theta____ kappa____ phi______ frames
    -      110.2342   73.0000 -121.0000 26

101 omega   89.00  177.00   1.0000    4.0000
omega____ theta____ kappa____ phi______ frames
    -      110.2342   64.0000  150.0000 88

102 omega  144.00  171.00   1.0000    4.0000
omega____ theta____ kappa____ phi______ frames
    -      110.2342   77.0000    0.0000 27

103 omega   80.00  175.00   1.0000    4.0000
omega____ theta____ kappa____ phi______ frames
    -      110.2342   77.0000   90.0000 95

104 omega   80.00  106.00   1.0000    4.0000
omega____ theta____ kappa____ phi______ frames
    -      110.2342   77.0000  -60.0000 26

105 omega   80.00  177.00   1.0000    4.0000
omega____ theta____ kappa____ phi______ frames
    -      110.2342   77.0000   60.0000 97

106 omega   84.00  111.00   1.0000    4.0000
omega____ theta____ kappa____ phi______ frames
    -      110.2342   77.0000  150.0000 27

107 omega   80.00  107.00   1.0000    4.0000
omega____ theta____ kappa____ phi______ frames
    -      110.2342   77.0000  -30.0000 27

108 omega   80.00  175.00   1.0000    4.0000
omega____ theta____ kappa____ phi______ frames
    -      110.2342   77.0000   30.0000 95

109 omega   81.00  106.00   1.0000    4.0000
omega____ theta____ kappa____ phi______ frames
    -      110.2342   77.0000  -90.0000 25

110 omega   89.00  116.00   1.0000    4.0000
omega____ theta____ kappa____ phi______ frames
    -      110.2342   64.0000  120.0000 27

111 omega  119.00  177.00   1.0000    4.0000
omega____ theta____ kappa____ phi______ frames
    -      110.2342   77.0000  120.0000 58

112 omega   80.00  106.00   1.0000    4.0000
omega____ theta____ kappa____ phi______ frames
    -      110.2342   77.0000  120.0000 26

113 omega   80.00  177.00   1.0000    4.0000
omega____ theta____ kappa____ phi______ frames
    -      110.2342   77.0000 -150.0000 97

114 omega   88.00  115.00   1.0000    4.0000
omega____ theta____ kappa____ phi______ frames
    -      110.2342   64.0000   60.0000 27

115 omega  134.00  175.00   1.0000    4.0000
omega____ theta____ kappa____ phi______ frames
    -      110.2342   64.0000  -60.0000 41

116 omega   88.00  114.00   1.0000    4.0000
omega____ theta____ kappa____ phi______ frames
    -      110.2342   64.0000  -60.0000 26

117 omega   85.00  165.00   1.0000    4.0000
omega____ theta____ kappa____ phi______ frames
    -      110.2342   38.0000  -30.0000 80

118 omega   85.00  177.00   1.0000    4.0000
omega____ theta____ kappa____ phi______ frames
    -      110.2342   38.0000    0.0000 92

119 omega   89.00  177.00   1.0000    4.0000
omega____ theta____ kappa____ phi______ frames
    -      110.2342   64.0000 -180.0000 88

120 omega   87.00  148.00   1.0000    4.0000
omega____ theta____ kappa____ phi______ frames
    -      110.2342   38.0000  -90.0000 61

121 omega   81.00  108.00   1.0000    4.0000
omega____ theta____ kappa____ phi______ frames
    -      110.2342   76.0000 -112.2246 27

122 omega   40.00  129.00   1.0000    4.0000
omega____ theta____ kappa____ phi______ frames
    -      110.2342  -80.0000  132.9108 89

123 omega  -30.00   70.00   1.0000    1.0000
omega____ theta____ kappa____ phi______ frames
    -        0.0000   77.0000  -60.0000 100

124 omega  -21.00   69.00   1.0000    1.0000
omega____ theta____ kappa____ phi______ frames
    -        0.0000   57.0000   60.0000 90

125 omega  -72.00   26.00   1.0000    1.0000
omega____ theta____ kappa____ phi______ frames
    -        0.0000  -38.0000  -60.0000 98

126 omega  -21.00   69.00   1.0000    1.0000
omega____ theta____ kappa____ phi______ frames
    -        0.0000   57.0000  150.0000 90

127 omega  -21.00   69.00   1.0000    1.0000
omega____ theta____ kappa____ phi______ frames
    -        0.0000   57.0000  120.0000 90

128 omega  -21.00   69.00   1.0000    1.0000
omega____ theta____ kappa____ phi______ frames
    -        0.0000   57.0000  -90.0000 90

129 omega  -17.00   47.00   1.0000    1.0000
omega____ theta____ kappa____ phi______ frames
    -       14.0000   79.0000   37.7591 64

130 omega -108.00   -8.00   1.0000    2.0000
omega____ theta____ kappa____ phi______ frames
    -      -38.0000  -77.0000   79.9168 100

131 omega -115.00   30.00   1.0000    2.0000
omega____ theta____ kappa____ phi______ frames
    -      -42.5000    0.0000    0.0000 145

132 omega -115.00   30.00   1.0000    2.0000
omega____ theta____ kappa____ phi______ frames
    -      -42.5000    0.0000  120.0000 145

133 omega -115.00   30.00   1.0000    2.0000
omega____ theta____ kappa____ phi______ frames
    -      -42.5000    0.0000  120.0000 145

134 omega -115.00   30.00   1.0000    2.0000
omega____ theta____ kappa____ phi______ frames
    -      -42.5000    0.0000  240.0000 145

135 omega -115.00   30.00   1.0000    2.0000
omega____ theta____ kappa____ phi______ frames
    -      -42.5000    0.0000    0.0000 145

136 omega -113.00  -12.00   1.0000    2.0000
omega____ theta____ kappa____ phi______ frames
    -      -42.5000  -77.0000  -90.0000 101

137 omega -113.00  -12.00   1.0000    2.0000
omega____ theta____ kappa____ phi______ frames
    -      -42.5000  -77.0000   30.0000 101

138 omega   15.00   49.00   1.0000    2.0000
omega____ theta____ kappa____ phi______ frames
    -       46.0000   78.0000   66.0657 34

139 omega   14.00   46.00   1.0000    2.0000
omega____ theta____ kappa____ phi______ frames
    -       46.0000   80.0000  -54.1945 32

140 omega   14.00   46.00   1.0000    2.0000
omega____ theta____ kappa____ phi______ frames
    -       46.0000   80.0000    6.3465 32

141 omega   18.00   46.00   1.0000    2.0000
omega____ theta____ kappa____ phi______ frames
    -       50.0000   80.0000   91.7078 28

142 omega   19.00   49.00   1.0000    2.0000
omega____ theta____ kappa____ phi______ frames
    -       50.0000   78.0000  138.0407 30

143 omega   19.00   49.00   1.0000    2.0000
omega____ theta____ kappa____ phi______ frames
    -       50.0000   78.0000  -46.4053 30

144 omega   25.00  124.00   1.0000    2.0000
omega____ theta____ kappa____ phi______ frames
    -       54.0000   76.0000  -94.1877 99

145 omega   23.00   49.00   1.0000    2.0000
omega____ theta____ kappa____ phi______ frames
    -       54.0000   78.0000  -49.2394 26

146 omega  -14.00   83.00   1.0000    2.0000
omega____ theta____ kappa____ phi______ frames
    -       55.1171  -73.0000  -58.0000 97

147 omega  -18.00  128.00   1.0000    2.0000
omega____ theta____ kappa____ phi______ frames
    -       55.1171    0.0000  240.0000 146

148 omega  -18.00  128.00   1.0000    2.0000
omega____ theta____ kappa____ phi______ frames
    -       55.1171    0.0000    0.0000 146

149 omega  -18.00  128.00   1.0000    2.0000
omega____ theta____ kappa____ phi______ frames
    -       55.1171    0.0000    0.0000 146

150 omega  -18.00  128.00   1.0000    2.0000
omega____ theta____ kappa____ phi______ frames
    -       55.1171    0.0000  120.0000 146

151 omega  -18.00  128.00   1.0000    2.0000
omega____ theta____ kappa____ phi______ frames
    -       55.1171    0.0000  240.0000 146

152 omega  -18.00  128.00   1.0000    2.0000
omega____ theta____ kappa____ phi______ frames
    -       55.1171    0.0000  120.0000 146

153 omega   28.00  128.00   1.0000    2.0000
omega____ theta____ kappa____ phi______ frames
    -       58.0000   77.0000    0.5590 100

154 omega   29.00  128.00   1.0000    2.0000
omega____ theta____ kappa____ phi______ frames
    -       58.0000   75.0000 -123.2849 99

155 omega   33.00  132.00   1.0000    2.0000
omega____ theta____ kappa____ phi______ frames
    -       62.0000   76.0000 -179.6666 99

156 omega   40.00  130.00   1.0000    2.0000
omega____ theta____ kappa____ phi______ frames
    -       62.0000   61.0000  -89.2118 90

157 omega   38.00  130.00   1.0000    2.0000
omega____ theta____ kappa____ phi______ frames
    -       62.0000   68.0000  135.9710 92

158 omega   34.00  131.00   1.0000    2.0000
omega____ theta____ kappa____ phi______ frames
    -       62.0000   73.0000  -36.0793 97

159 omega   38.00  130.00   1.0000    2.0000
omega____ theta____ kappa____ phi______ frames
    -       62.0000   67.0000  -72.9412 92

160 omega   37.00  136.00   1.0000    2.0000
omega____ theta____ kappa____ phi______ frames
    -       66.0000   75.0000   22.9664 99

161 omega   -5.00   98.00   1.0000    2.0000
omega____ theta____ kappa____ phi______ frames
    -       66.0000  -80.0000  112.6968 103

162 omega   -5.00   98.00   1.0000    2.0000
omega____ theta____ kappa____ phi______ frames
    -       66.0000  -80.0000 -153.0409 103

163 omega   43.00  139.00   1.0000    2.0000
omega____ theta____ kappa____ phi______ frames
    -       70.0000   72.0000  -89.5044 96

164 omega   49.00  139.00   1.0000    2.0000
omega____ theta____ kappa____ phi______ frames
    -       70.0000   56.0000  160.5618 90

165 omega   42.00  140.00   1.0000    2.0000
omega____ theta____ kappa____ phi______ frames
    -       70.0000   74.0000  -66.3956 98

166 omega   46.00  144.00   1.0000    2.0000
omega____ theta____ kappa____ phi______ frames
    -       74.0000   74.0000 -105.2521 98

167 omega   44.00  144.00   1.0000    2.0000
omega____ theta____ kappa____ phi______ frames
    -       74.0000   77.0000   37.6419 100

168 omega   46.00  143.00   1.0000    2.0000
omega____ theta____ kappa____ phi______ frames
    -       74.0000   73.0000 -156.3184 97

169 omega    3.00  105.00   1.0000    2.0000
omega____ theta____ kappa____ phi______ frames
    -       74.0000  -79.0000   69.8000 102

170 omega   57.00  147.00   1.0000    2.0000
omega____ theta____ kappa____ phi______ frames
    -       78.0000   58.0000   77.9026 90

171 omega    7.00  110.00   1.0000    2.0000
omega____ theta____ kappa____ phi______ frames
    -       78.0000  -80.0000 -106.7421 103

172 omega   55.00  145.00   1.0000    2.0000
omega____ theta____ kappa____ phi______ frames
    -       78.0000   64.0000   19.4225 90

173 omega   50.00  148.00   1.0000    2.0000
omega____ theta____ kappa____ phi______ frames
    -       78.0000   74.0000   86.4221 98

174 omega   55.00  146.00   1.0000    2.0000
omega____ theta____ kappa____ phi______ frames
    -       78.0000   66.0000   37.6763 91

175 omega   53.00  152.00   1.0000    2.0000
omega____ theta____ kappa____ phi______ frames
    -       82.0000   76.0000  -23.5687 99

176 omega   62.00  150.00   1.0000    2.0000
omega____ theta____ kappa____ phi______ frames
    -       82.0000   59.0000 -177.7941 88

177 omega   61.00  152.00   1.0000    2.0000
omega____ theta____ kappa____ phi______ frames
    -       82.0000   53.0000 -117.7823 91

178 omega   59.00  149.00   1.0000    2.0000
omega____ theta____ kappa____ phi______ frames
    -       82.0000   64.0000  118.9690 90

179 omega   65.00  155.00   1.0000    4.0000
omega____ theta____ kappa____ phi______ frames
    -       86.0000   58.0000 -103.4530 90

180 omega   58.00  156.00   1.0000    4.0000
omega____ theta____ kappa____ phi______ frames
    -       86.0000   74.0000  121.3783 98

181 omega   67.00  157.00   1.0000    4.0000
omega____ theta____ kappa____ phi______ frames
    -       90.0000   64.0000 -164.1866 90

182 omega   73.00  164.00   1.0000    4.0000
omega____ theta____ kappa____ phi______ frames
    -       94.0000   53.0000   63.3809 91

183 omega   81.00  171.00   1.0000    4.0000
omega____ theta____ kappa____ phi______ frames
    -      102.0000   57.0000   16.3924 90

184 phi      0.00  120.00   1.0000    4.0000
omega____ theta____ kappa____ phi______ frames
  40.0000  110.2342    0.0000     -     120

185 omega   40.00  104.00   1.0000    4.0000
omega____ theta____ kappa____ phi______ frames
    -      110.2342  -50.0000 -150.0000 64

186 omega   40.00  140.00   1.0000    4.0000
omega____ theta____ kappa____ phi______ frames
    -      110.2342  -77.0000  -30.0000 100

187 omega   40.00  104.00   1.0000    4.0000
omega____ theta____ kappa____ phi______ frames
    -      110.2342  -50.0000   90.0000 64

188 omega   37.00   94.00   1.0000    4.0000
omega____ theta____ kappa____ phi______ frames
    -      110.2342  -25.0000  150.0000 57

189 omega   37.00   94.00   1.0000    4.0000
omega____ theta____ kappa____ phi______ frames
    -      110.2342  -25.0000  -30.0000 57

190 omega   37.00   94.00   1.0000    4.0000
omega____ theta____ kappa____ phi______ frames
    -      110.2342  -25.0000 -120.0000 57

191 omega   37.00  178.00   1.0000    4.0000
omega____ theta____ kappa____ phi______ frames
    -      110.2342    0.0000  120.0000 141

192 omega   37.00  178.00   1.0000    4.0000
omega____ theta____ kappa____ phi______ frames
    -      110.2342    0.0000    0.0000 141

193 omega   37.00  178.00   1.0000    4.0000
omega____ theta____ kappa____ phi______ frames
    -      110.2342    0.0000  120.0000 141

194 omega   37.00  178.00   1.0000    4.0000
omega____ theta____ kappa____ phi______ frames
    -      110.2342    0.0000    0.0000 141

195 omega   37.00  178.00   1.0000    4.0000
omega____ theta____ kappa____ phi______ frames
    -      110.2342    0.0000  240.0000 141

196 omega   37.00  178.00   1.0000    4.0000
omega____ theta____ kappa____ phi______ frames
    -      110.2342    0.0000  120.0000 141

197 omega   37.00  178.00   1.0000    4.0000
omega____ theta____ kappa____ phi______ frames
    -      110.2342    0.0000    0.0000 141

198 omega   40.00  140.00   1.0000    4.0000
omega____ theta____ kappa____ phi______ frames
    -      110.2342  -77.0000  -90.0000 100

199 omega   85.00  178.00   1.0000    4.0000
omega____ theta____ kappa____ phi______ frames
    -      110.2342   38.0000  150.0000 93

200 omega   85.00  178.00   1.0000    4.0000
omega____ theta____ kappa____ phi______ frames
    -      110.2342   38.0000   30.0000 93

201 omega   88.00  178.00   1.0000    4.0000
omega____ theta____ kappa____ phi______ frames
    -      110.2342   64.0000   60.0000 90

202 omega   88.00  178.00   1.0000    4.0000
omega____ theta____ kappa____ phi______ frames
    -      110.2342   64.0000  -30.0000 90

203 omega   88.00  178.00   1.0000    4.0000
omega____ theta____ kappa____ phi______ frames
    -      110.2342   64.0000  -90.0000 90

204 omega   88.00  178.00   1.0000    4.0000
omega____ theta____ kappa____ phi______ frames
    -      110.2342   64.0000 -120.0000 90

205 omega   88.00  178.00   1.0000    4.0000
omega____ theta____ kappa____ phi______ frames
    -      110.2342   64.0000 -180.0000 90

206 omega   39.00  142.00   1.0000    4.0000
omega____ theta____ kappa____ phi______ frames
    -      110.2342  -80.0000  177.4335 103

207 omega   39.00  142.00   1.0000    4.0000
omega____ theta____ kappa____ phi______ frames
    -      110.2342  -80.0000  -31.3138 103

208 omega   80.00  178.00   1.0000    4.0000
omega____ theta____ kappa____ phi______ frames
    -      110.2342   77.0000    0.0000 98

209 omega   82.00  178.00   1.0000    4.0000
omega____ theta____ kappa____ phi______ frames
    -      110.2342   73.0000 -109.0000 96

210 omega   85.00  178.00   1.0000    4.0000
omega____ theta____ kappa____ phi______ frames
    -      110.2342   38.0000    0.0000 93

211 omega   88.00  178.00   1.0000    4.0000
omega____ theta____ kappa____ phi______ frames
    -      110.2342   50.0000  120.0000 90

212 omega   88.00  178.00   1.0000    4.0000
omega____ theta____ kappa____ phi______ frames
    -      110.2342   64.0000  -60.0000 90

213 omega   80.00  178.00   1.0000    4.0000
omega____ theta____ kappa____ phi______ frames
    -      110.2342   77.0000  150.0000 98

214 omega   80.00  178.00   1.0000    4.0000
omega____ theta____ kappa____ phi______ frames
    -      110.2342   77.0000  -60.0000 98

215 omega   39.00  142.00   1.0000    4.0000
omega____ theta____ kappa____ phi______ frames
    -      110.2342  -80.0000   25.6143 103

216 omega   39.00  142.00   1.0000    4.0000
omega____ theta____ kappa____ phi______ frames
    -      110.2342  -80.0000 -138.6380 103

217 omega   80.00  178.00   1.0000    4.0000
omega____ theta____ kappa____ phi______ frames
    -      110.2342   77.0000   60.0000 98

218 omega   80.00  178.00   1.0000    4.0000
omega____ theta____ kappa____ phi______ frames
    -      110.2342   77.0000  -90.0000 98

219 omega   80.00  178.00   1.0000    4.0000
omega____ theta____ kappa____ phi______ frames
    -      110.2342   77.0000   30.0000 98

220 omega   80.00  178.00   1.0000    4.0000
omega____ theta____ kappa____ phi______ frames
    -      110.2342   77.0000  -30.0000 98

221 omega   80.00  178.00   1.0000    4.0000
omega____ theta____ kappa____ phi______ frames
    -      110.2342   77.0000 -150.0000 98

222 omega   80.00  178.00   1.0000    4.0000
omega____ theta____ kappa____ phi______ frames
    -      110.2342   77.0000  120.0000 98

223 omega   38.00   93.00   1.0000    4.0000
omega____ theta____ kappa____ phi______ frames
    -      110.2342  -38.0000   30.0000 55

224 omega   37.00  178.00   1.0000    4.0000
omega____ theta____ kappa____ phi______ frames
    -      110.2342    0.0000  240.0000 141

225 omega   88.00  178.00   1.0000    4.0000
omega____ theta____ kappa____ phi______ frames
    -      110.2342   50.0000 -180.0000 90

226 omega   85.00  178.00   1.0000    4.0000
omega____ theta____ kappa____ phi______ frames
    -      110.2342   38.0000   90.0000 93

227 omega   39.00  142.00   1.0000    4.0000
omega____ theta____ kappa____ phi______ frames
    -      110.2342  -80.0000  132.9108 103

228 omega  -73.00   73.00   1.0000    1.0000
omega____ theta____ kappa____ phi______ frames
    -        0.0000    0.0000  240.0000 146

229 omega  -73.00   73.00   1.0000    1.0000
omega____ theta____ kappa____ phi______ frames
    -        0.0000    0.0000  120.0000 146

230 omega  -73.00   73.00   1.0000    1.0000
omega____ theta____ kappa____ phi______ frames
    -        0.0000    0.0000    0.0000 146

231 phi      0.00  120.00   1.0000    1.0000
omega____ theta____ kappa____ phi______ frames
 -40.0000    0.0000    0.0000     -     120

232 phi      0.00  120.00   1.0000    1.0000
omega____ theta____ kappa____ phi______ frames
   0.0000    0.0000  -20.0000     -     120

233 phi      0.00  120.00   1.0000    1.0000
omega____ theta____ kappa____ phi______ frames
   0.0000    0.0000   20.0000     -     120

234 omega  -11.00   88.00   1.0000    1.0000
omega____ theta____ kappa____ phi______ frames
    -       18.0000   75.0000 -139.8478 99

235 omega -115.00  -45.00   1.0000    2.0000
omega____ theta____ kappa____ phi______ frames
    -      -42.5000    0.0000    0.0000 70

236 omega -115.00   30.00   1.0000    2.0000
omega____ theta____ kappa____ phi______ frames
    -      -42.5000    0.0000  240.0000 145

;
_diffrn_measurement_device '\k-geometry diffractometer'
_diffrn_measurement_device_type 'Agilent SuperNova, Dual, Cu at zero, Eos'
_diffrn_measurement_method '\w and \p scans'
_diffrn_measurement_specimen_support 'polyimid foil'
_diffrn_orient_matrix_UB_11 -0.0586373000
_diffrn_orient_matrix_UB_12 0.0203808000
_diffrn_orient_matrix_UB_13 -0.0968740000
_diffrn_orient_matrix_UB_21 -0.0173845000
_diffrn_orient_matrix_UB_22 -0.1196710000
_diffrn_orient_matrix_UB_23 0.0097544000
_diffrn_orient_matrix_UB_31 -0.1212814000
_diffrn_orient_matrix_UB_32 0.0209528000
_diffrn_orient_matrix_UB_33 0.0704396000
_diffrn_radiation_monochromator mirror
_diffrn_radiation_probe x-ray
_diffrn_radiation_type 'Cu K\a'
_diffrn_radiation_wavelength 1.5418
_diffrn_reflns_av_R_equivalents 0.0575
_diffrn_reflns_av_unetI/netI 0.0174
_diffrn_reflns_Laue_measured_fraction_full 0.985
_diffrn_reflns_Laue_measured_fraction_max 0.977
_diffrn_reflns_limit_h_max 14
_diffrn_reflns_limit_h_min -14
_diffrn_reflns_limit_k_max 15
_diffrn_reflns_limit_k_min -15
_diffrn_reflns_limit_l_max 16
_diffrn_reflns_limit_l_min -16
_diffrn_reflns_number 137282
_diffrn_reflns_point_group_measured_fraction_full 0.985
_diffrn_reflns_point_group_measured_fraction_max 0.977
_diffrn_reflns_theta_full 67.684
_diffrn_reflns_theta_max 72.022
_diffrn_reflns_theta_min 3.448
_diffrn_source 'microfocus X-Ray tube'
_diffrn_source_type 'Agilent SuperNova (Cu) X-ray Source'
_exptl_absorpt_coefficient_mu 2.202
_exptl_absorpt_correction_T_max 0.884
_exptl_absorpt_correction_T_min 0.686
_exptl_absorpt_correction_type analytical
_exptl_absorpt_process_details
;
CrysAlisPro, Agilent Technologies,
Version 1.171.36.21 (release 14-08-2012 CrysAlis171 .NET)
(compiled Sep 14 2012,17:21:16)
Analytical numeric absorption correction using a multifaceted crystal
            model based on expressions derived by R.C. Clark & J.S. Reid.
(Clark, R. C. & Reid, J. S. (1995). Acta Cryst. A51, 887-897)
;
_exptl_crystal_colour black
_exptl_crystal_density_diffrn 1.201
_exptl_crystal_description plate
_exptl_crystal_F_000 728
_exptl_crystal_size_max 0.2515
_exptl_crystal_size_mid 0.2138
_exptl_crystal_size_min 0.0740
_refine_diff_density_max 0.273
_refine_diff_density_min -0.329
_refine_diff_density_rms 0.041
_refine_ls_extinction_method none
_refine_ls_goodness_of_fit_ref 1.070
_refine_ls_hydrogen_treatment mixed
_refine_ls_matrix_type full
_refine_ls_number_parameters 512
_refine_ls_number_reflns 7221
_refine_ls_number_restraints 0
_refine_ls_restrained_S_all 1.070
_refine_ls_R_factor_all 0.0331
_refine_ls_R_factor_gt 0.0313
_refine_ls_shift/su_max 0.001
_refine_ls_shift/su_mean 0.000
_refine_ls_structure_factor_coef Fsqd
_refine_ls_weighting_details
;
 w=1/[\s^2^(Fo^2^)+(0.0444P)^2^+0.7258P]
 where P=(Fo^2^+2Fc^2^)/3
;
_refine_ls_weighting_scheme calc
_refine_ls_wR_factor_gt 0.0844
_refine_ls_wR_factor_ref 0.0857
_reflns_Friedel_coverage 0.000
_reflns_number_gt 6879
_reflns_number_total 7221
_reflns_threshold_expression 'I > 2\s(I)'
_cod_data_source_file om400323p_si_002.cif
_cod_data_source_block complex_4a
_cod_database_code 4080995
_audit_block_refno 1636
_audit_block_usercomment 'PD406, plate, black'
_shelx_space_group_comment
;
The symmetry employed for this shelxl refinement is uniquely defined
by the following loop, which should always be used as a source of
symmetry information in preference to the above space-group names.
They are only intended as comments.
;
_shelx_estimated_absorpt_t_min 0.810
_shelx_estimated_absorpt_t_max 0.810
_shelxl_version_number 2012-6
_cell_oxdiff_length_a 11.63073(17)
_cell_oxdiff_length_b 12.68152(15)
_cell_oxdiff_length_c 13.1652(2)
_cell_oxdiff_angle_alpha 82.3061(11)
_cell_oxdiff_angle_beta 78.5139(13)
_cell_oxdiff_angle_gamma 82.9484(11)
_cell_oxdiff_volume 1876.53(5)
_cell_oxdiff_measurement_reflns_used 55196
_reflns_odcompleteness_completeness 98.63
_reflns_odcompleteness_theta 66.97
_reflns_odcompleteness_iscentric 1

loop_
_symmetry_equiv_pos_as_xyz
'x, y, z'
'-x, -y, -z'

loop_
_atom_site_label
_atom_site_type_symbol
_atom_site_fract_x
_atom_site_fract_y
_atom_site_fract_z
_atom_site_U_iso_or_equiv
_atom_site_adp_type
_atom_site_occupancy
_atom_site_site_symmetry_order
_atom_site_calc_flag
_atom_site_refinement_flags_posn
_atom_site_refinement_flags_adp
Ti Ti 0.33205(2) 0.79016(2) 0.29393(2) 0.01363(7) Uani 1 1 d . .
N1 N 0.45312(10) 0.75922(8) 0.15344(9) 0.0179(2) Uani 1 1 d . .
N2 N 0.34148(10) 0.91373(8) 0.16931(8) 0.0170(2) Uani 1 1 d . .
N3 N 0.25414(10) 0.66441(8) 0.27258(9) 0.0177(2) Uani 1 1 d . .
N4 N 0.15856(10) 0.80363(8) 0.33769(8) 0.0173(2) Uani 1 1 d . .
N5 N 0.03506(11) 0.68175(9) 0.30328(10) 0.0233(2) Uani 1 1 d . .
N6 N 0.28286(10) 0.58328(8) 0.20701(9) 0.0182(2) Uani 1 1 d . .
C1 C 0.53394(13) 0.69576(11) 0.07942(11) 0.0220(3) Uani 1 1 d . .
H1A H 0.4927(16) 0.6390(14) 0.0621(13) 0.026 Uiso 1 1 d . U
H1B H 0.6014(16) 0.6607(13) 0.1104(13) 0.026 Uiso 1 1 d . U
C2 C 0.56989(13) 0.77734(11) -0.01521(11) 0.0231(3) Uani 1 1 d . .
H2A H 0.5901(16) 0.7465(14) -0.0810(14) 0.028 Uiso 1 1 d . U
H2B H 0.6386(16) 0.8114(14) -0.0045(13) 0.028 Uiso 1 1 d . U
C3 C 0.46217(13) 0.86082(11) -0.01092(10) 0.0203(3) Uani 1 1 d . .
H3A H 0.4789(15) 0.9312(14) -0.0395(13) 0.024 Uiso 1 1 d . U
H3B H 0.4027(15) 0.8408(13) -0.0475(13) 0.024 Uiso 1 1 d . U
C4 C 0.41396(12) 0.84993(10) 0.10525(10) 0.0170(3) Uani 1 1 d . .
C5 C 0.26617(12) 1.00164(10) 0.13584(10) 0.0169(3) Uani 1 1 d . .
C6 C 0.23126(12) 1.08433(10) 0.19901(10) 0.0187(3) Uani 1 1 d . .
H6 H 0.2616(15) 1.0796(13) 0.2634(13) 0.022 Uiso 1 1 d . U
C7 C 0.15627(12) 1.17274(10) 0.17058(11) 0.0202(3) Uani 1 1 d . .
C8 C 0.11371(12) 1.17712(11) 0.07803(11) 0.0211(3) Uani 1 1 d . .
H8 H 0.0623(15) 1.2372(14) 0.0590(13) 0.025 Uiso 1 1 d . U
C9 C 0.14499(12) 1.09486(11) 0.01490(11) 0.0209(3) Uani 1 1 d . .
C10 C 0.22120(12) 1.00766(10) 0.04412(10) 0.0189(3) Uani 1 1 d . .
H10 H 0.2397(15) 0.9493(13) 0.0025(13) 0.023 Uiso 1 1 d . U
C11 C 0.12282(15) 1.26339(12) 0.23691(12) 0.0299(3) Uani 1 1 d . .
H11A H 0.0497(10) 1.2561(6) 0.2776(8) 0.045 Uiso 1 1 calc R U
H11B H 0.1209(11) 1.3272(8) 0.1947(5) 0.045 Uiso 1 1 calc R U
H11C H 0.1774(9) 1.2623(6) 0.2789(9) 0.045 Uiso 1 1 calc R U
C12 C 0.09630(14) 1.09803(12) -0.08337(11) 0.0262(3) Uani 1 1 d . .
H12A H 0.0160(9) 1.0957(10) -0.0666(2) 0.039 Uiso 1 1 calc R U
H12B H 0.1301(9) 1.0402(8) -0.1178(6) 0.039 Uiso 1 1 calc R U
H12C H 0.1131(9) 1.1601(8) -0.1257(6) 0.039 Uiso 1 1 calc R U
C13 C 0.13719(12) 0.70898(10) 0.30307(10) 0.0178(3) Uani 1 1 d . .
C14 C 0.06195(12) 0.87611(11) 0.38686(10) 0.0197(3) Uani 1 1 d . .
H14 H 0.0988 0.9342 0.4093 0.024 Uiso 1 1 calc R U
C15 C -0.01308(13) 0.82292(12) 0.48502(11) 0.0269(3) Uani 1 1 d . .
H15A H -0.0621(9) 0.7748(9) 0.4650(2) 0.040 Uiso 1 1 calc R U
H15B H -0.0635(9) 0.8779(6) 0.5230(6) 0.040 Uiso 1 1 calc R U
H15C H 0.0386(6) 0.7822(9) 0.5297(7) 0.040 Uiso 1 1 calc R U
C16 C -0.01558(13) 0.92993(12) 0.30977(11) 0.0251(3) Uani 1 1 d . .
H16A H 0.0340(5) 0.9600(9) 0.2466(8) 0.038 Uiso 1 1 calc R U
H16B H -0.0693(9) 0.9868(8) 0.3412(5) 0.038 Uiso 1 1 calc R U
H16C H -0.0607(9) 0.8773(6) 0.2925(7) 0.038 Uiso 1 1 calc R U
C17 C 0.01418(13) 0.57906(11) 0.27412(12) 0.0239(3) Uani 1 1 d . .
H17 H 0.0908 0.5339 0.2578 0.029 Uiso 1 1 calc R U
C18 C -0.06632(18) 0.52277(16) 0.36541(15) 0.0446(4) Uani 1 1 d . .
H18A H -0.0266(7) 0.5066(11) 0.4248(9) 0.067 Uiso 1 1 calc R U
H18B H -0.0853(11) 0.4567(11) 0.3456(5) 0.067 Uiso 1 1 calc R U
H18C H -0.1385(11) 0.5690(8) 0.3841(8) 0.067 Uiso 1 1 calc R U
C19 C -0.04524(14) 0.59797(13) 0.17928(13) 0.0314(3) Uani 1 1 d . .
H19A H -0.1203(10) 0.6422(10) 0.1956(4) 0.047 Uiso 1 1 calc R U
H19B H -0.0598(10) 0.5292(8) 0.1607(6) 0.047 Uiso 1 1 calc R U
H19C H 0.0062(8) 0.6347(10) 0.1205(7) 0.047 Uiso 1 1 calc R U
C20 C 0.33253(12) 0.48507(10) 0.25329(11) 0.0193(3) Uani 1 1 d . .
C21 C 0.28276(14) 0.44723(11) 0.35508(12) 0.0236(3) Uani 1 1 d . .
H21 H 0.2134(16) 0.4859(14) 0.3897(14) 0.028 Uiso 1 1 d . U
C22 C 0.33383(15) 0.35467(11) 0.40458(13) 0.0296(3) Uani 1 1 d . .
H22 H 0.2957(17) 0.3296(15) 0.4758(15) 0.036 Uiso 1 1 d . U
C23 C 0.43445(16) 0.29952(11) 0.35385(14) 0.0327(4) Uani 1 1 d . .
H23 H 0.4728(18) 0.2357(16) 0.3888(15) 0.039 Uiso 1 1 d . U
C24 C 0.48341(15) 0.33658(12) 0.25267(14) 0.0302(3) Uani 1 1 d . .
H24 H 0.5539(18) 0.2996(15) 0.2154(15) 0.036 Uiso 1 1 d . U
C25 C 0.43325(13) 0.42916(11) 0.20191(12) 0.0236(3) Uani 1 1 d . .
H25 H 0.4694(16) 0.4552(14) 0.1331(15) 0.028 Uiso 1 1 d . U
C26 C 0.26036(12) 0.60193(10) 0.10566(11) 0.0189(3) Uani 1 1 d . .
C27 C 0.26759(13) 0.51809(12) 0.04421(12) 0.0253(3) Uani 1 1 d . .
H27 H 0.2910(16) 0.4448(15) 0.0712(14) 0.030 Uiso 1 1 d . U
C28 C 0.24066(14) 0.53827(13) -0.05473(13) 0.0319(4) Uani 1 1 d . .
H28 H 0.2459(17) 0.4795(16) -0.0939(15) 0.038 Uiso 1 1 d . U
C29 C 0.20545(14) 0.64076(13) -0.09604(12) 0.0311(3) Uani 1 1 d . .
H29 H 0.1871(17) 0.6547(15) -0.1637(16) 0.037 Uiso 1 1 d . U
C30 C 0.19650(13) 0.72372(12) -0.03522(12) 0.0254(3) Uani 1 1 d . .
H30 H 0.1693(16) 0.7975(14) -0.0615(14) 0.030 Uiso 1 1 d . U
C31 C 0.22249(12) 0.70553(11) 0.06443(11) 0.0203(3) Uani 1 1 d . .
H31 H 0.2103(15) 0.7627(14) 0.1042(13) 0.024 Uiso 1 1 d . U
C32 C 0.52052(12) 0.80992(11) 0.33948(11) 0.0206(3) Uani 1 1 d . .
C33 C 0.47991(12) 0.71088(10) 0.38805(10) 0.0194(3) Uani 1 1 d . .
C34 C 0.37536(12) 0.73327(10) 0.46032(10) 0.0195(3) Uani 1 1 d . .
C35 C 0.35157(12) 0.84678(11) 0.45759(10) 0.0206(3) Uani 1 1 d . .
C36 C 0.44168(13) 0.89329(11) 0.38281(11) 0.0218(3) Uani 1 1 d . .
C37 C 0.63295(14) 0.82604(14) 0.26336(13) 0.0318(3) Uani 1 1 d . .
H37A H 0.6649(7) 0.7587(8) 0.2352(8) 0.048 Uiso 1 1 calc R U
H37B H 0.6901(8) 0.8495(10) 0.2988(5) 0.048 Uiso 1 1 calc R U
H37C H 0.6173(3) 0.8805(10) 0.2064(8) 0.048 Uiso 1 1 calc R U
C38 C 0.53932(14) 0.60219(11) 0.36644(12) 0.0266(3) Uani 1 1 d . .
H38A H 0.4860(7) 0.5500(6) 0.3935(8) 0.040 Uiso 1 1 calc R U
H38B H 0.6064(9) 0.5873(4) 0.3987(8) 0.040 Uiso 1 1 calc R U
H38C H 0.5631(10) 0.6006(3) 0.2934(8) 0.040 Uiso 1 1 calc R U
C39 C 0.30426(14) 0.65347(12) 0.53276(11) 0.0278(3) Uani 1 1 d . .
H39A H 0.2216(9) 0.6803(5) 0.5429(7) 0.042 Uiso 1 1 calc R U
H39B H 0.3300(8) 0.6423(7) 0.5993(8) 0.042 Uiso 1 1 calc R U
H39C H 0.3153(8) 0.5863(8) 0.5028(5) 0.042 Uiso 1 1 calc R U
C40 C 0.26045(14) 0.90355(13) 0.53399(12) 0.0310(3) Uani 1 1 d . .
H40A H 0.2415(8) 0.9764(9) 0.5038(5) 0.047 Uiso 1 1 calc R U
H40B H 0.2909(5) 0.9050(9) 0.5974(8) 0.047 Uiso 1 1 calc R U
H40C H 0.1897(9) 0.8662(7) 0.5505(8) 0.047 Uiso 1 1 calc R U
C41 C 0.45864(15) 1.00998(11) 0.35887(14) 0.0330(4) Uani 1 1 d . .
H41A H 0.4770(11) 1.0286(3) 0.2832(9) 0.050 Uiso 1 1 calc R U
H41B H 0.5237(11) 1.0252(3) 0.3900(9) 0.050 Uiso 1 1 calc R U
H41C H 0.3862(9) 1.0524(5) 0.3878(9) 0.050 Uiso 1 1 calc R U

loop_
_atom_site_aniso_label
_atom_site_aniso_U_11
_atom_site_aniso_U_22
_atom_site_aniso_U_33
_atom_site_aniso_U_23
_atom_site_aniso_U_13
_atom_site_aniso_U_12
Ti 0.01473(13) 0.01195(11) 0.01334(12) -0.00091(8) -0.00244(9) 0.00127(8)
N1 0.0176(6) 0.0155(5) 0.0187(5) -0.0019(4) -0.0006(5) 0.0015(4)
N2 0.0198(6) 0.0140(5) 0.0152(5) 0.0006(4) -0.0025(4) 0.0022(4)
N3 0.0177(6) 0.0133(5) 0.0219(6) -0.0063(4) -0.0016(5) 0.0007(4)
N4 0.0156(6) 0.0174(5) 0.0186(5) -0.0052(4) -0.0021(4) 0.0016(4)
N5 0.0187(6) 0.0249(6) 0.0270(6) -0.0088(5) -0.0017(5) -0.0021(5)
N6 0.0209(6) 0.0125(5) 0.0204(6) -0.0045(4) -0.0025(5) 0.0024(4)
C1 0.0204(7) 0.0195(6) 0.0230(7) -0.0049(5) 0.0025(6) 0.0019(5)
C2 0.0231(7) 0.0242(7) 0.0199(7) -0.0053(5) 0.0026(6) -0.0016(6)
C3 0.0238(7) 0.0193(6) 0.0167(6) -0.0016(5) -0.0001(6) -0.0033(5)
C4 0.0172(6) 0.0164(6) 0.0173(6) -0.0017(5) -0.0022(5) -0.0025(5)
C5 0.0171(6) 0.0142(6) 0.0172(6) 0.0028(5) -0.0013(5) -0.0012(5)
C6 0.0201(7) 0.0183(6) 0.0159(6) 0.0003(5) -0.0018(5) -0.0001(5)
C7 0.0193(7) 0.0171(6) 0.0213(7) 0.0004(5) 0.0004(5) 0.0004(5)
C8 0.0175(7) 0.0187(6) 0.0242(7) 0.0031(5) -0.0026(6) 0.0020(5)
C9 0.0190(7) 0.0221(6) 0.0207(7) 0.0035(5) -0.0047(6) -0.0033(5)
C10 0.0211(7) 0.0166(6) 0.0185(6) -0.0011(5) -0.0031(5) -0.0016(5)
C11 0.0366(9) 0.0227(7) 0.0272(8) -0.0047(6) -0.0033(7) 0.0078(6)
C12 0.0268(8) 0.0272(7) 0.0252(7) 0.0012(6) -0.0104(6) -0.0003(6)
C13 0.0205(7) 0.0170(6) 0.0145(6) -0.0017(5) -0.0014(5) 0.0003(5)
C14 0.0180(7) 0.0219(6) 0.0190(6) -0.0081(5) -0.0022(5) 0.0038(5)
C15 0.0233(8) 0.0327(8) 0.0216(7) -0.0070(6) 0.0016(6) 0.0042(6)
C16 0.0208(7) 0.0283(7) 0.0247(7) -0.0055(6) -0.0046(6) 0.0067(6)
C17 0.0207(7) 0.0221(7) 0.0293(7) -0.0041(6) -0.0032(6) -0.0043(5)
C18 0.0414(10) 0.0515(11) 0.0407(10) 0.0013(8) 0.0001(8) -0.0234(9)
C19 0.0276(8) 0.0306(8) 0.0402(9) -0.0093(7) -0.0119(7) -0.0041(6)
C20 0.0219(7) 0.0124(6) 0.0258(7) -0.0047(5) -0.0087(6) -0.0001(5)
C21 0.0267(8) 0.0181(6) 0.0271(7) -0.0032(5) -0.0074(6) -0.0022(5)
C22 0.0421(9) 0.0203(7) 0.0298(8) 0.0007(6) -0.0149(7) -0.0059(6)
C23 0.0439(10) 0.0160(6) 0.0444(9) -0.0039(6) -0.0262(8) 0.0030(6)
C24 0.0288(8) 0.0210(7) 0.0453(9) -0.0137(6) -0.0171(7) 0.0081(6)
C25 0.0232(7) 0.0197(6) 0.0300(8) -0.0085(6) -0.0082(6) 0.0016(5)
C26 0.0143(6) 0.0202(6) 0.0217(7) -0.0050(5) -0.0019(5) 0.0003(5)
C27 0.0226(7) 0.0234(7) 0.0318(8) -0.0107(6) -0.0088(6) 0.0048(5)
C28 0.0287(8) 0.0353(8) 0.0360(9) -0.0196(7) -0.0132(7) 0.0089(6)
C29 0.0277(8) 0.0422(9) 0.0250(8) -0.0085(6) -0.0111(7) 0.0048(7)
C30 0.0218(7) 0.0269(7) 0.0276(7) -0.0011(6) -0.0076(6) -0.0003(6)
C31 0.0181(7) 0.0191(6) 0.0238(7) -0.0037(5) -0.0032(6) -0.0017(5)
C32 0.0190(7) 0.0230(6) 0.0207(7) -0.0008(5) -0.0074(6) -0.0014(5)
C33 0.0195(7) 0.0195(6) 0.0197(6) 0.0000(5) -0.0089(5) 0.0021(5)
C34 0.0221(7) 0.0209(6) 0.0161(6) 0.0008(5) -0.0080(5) 0.0000(5)
C35 0.0222(7) 0.0225(6) 0.0191(6) -0.0048(5) -0.0092(6) 0.0019(5)
C36 0.0246(7) 0.0192(6) 0.0247(7) -0.0014(5) -0.0125(6) -0.0023(5)
C37 0.0214(8) 0.0435(9) 0.0309(8) -0.0015(7) -0.0039(7) -0.0085(6)
C38 0.0277(8) 0.0213(7) 0.0313(8) -0.0031(6) -0.0118(6) 0.0065(6)
C39 0.0298(8) 0.0297(7) 0.0224(7) 0.0071(6) -0.0064(6) -0.0051(6)
C40 0.0278(8) 0.0403(8) 0.0277(8) -0.0166(7) -0.0091(7) 0.0059(6)
C41 0.0399(9) 0.0200(7) 0.0453(10) 0.0001(6) -0.0223(8) -0.0072(6)

loop_
_atom_type_symbol
_atom_type_description
_atom_type_scat_dispersion_real
_atom_type_scat_dispersion_imag
_atom_type_scat_source
C C 0.0181 0.0091 'International Tables Vol C Tables 4.2.6.8 and 6.1.1.4'
H H 0.0000 0.0000 'International Tables Vol C Tables 4.2.6.8 and 6.1.1.4'
N N 0.0311 0.0180 'International Tables Vol C Tables 4.2.6.8 and 6.1.1.4'
Ti Ti 0.2191 1.8069 'International Tables Vol C Tables 4.2.6.8 and 6.1.1.4'

loop_
_exptl_crystal_face_index_h
_exptl_crystal_face_index_k
_exptl_crystal_face_index_l
_exptl_crystal_face_perp_dist
_exptl_oxdiff_crystal_face_indexfrac_h
_exptl_oxdiff_crystal_face_indexfrac_k
_exptl_oxdiff_crystal_face_indexfrac_l
_exptl_oxdiff_crystal_face_x
_exptl_oxdiff_crystal_face_y
_exptl_oxdiff_crystal_face_z
-5 -4 4 0.0981 -5.0000 -4.0000 4.0000 -0.1758 0.6046 0.8044
6 5 2 0.0865 6.0000 5.0000 2.0000 -0.4437 -0.6832 -0.4820
-3 7 2 0.1058 -3.0000 7.0000 2.0000 0.1248 -0.7660 0.6514
2 -7 -1 0.0843 2.0000 -7.0000 -1.0000 -0.1631 0.7932 -0.4597
2 1 9 0.0233 2.0000 1.0000 9.0000 -0.9688 -0.0667 0.4123
5 4 -4 0.0981 5.0000 4.0000 -4.0000 0.1758 -0.6046 -0.8044
4 1 8 0.0344 4.0000 1.0000 8.0000 -0.9892 -0.1112 0.0993
-1 -1 -9 0.0377 -1.0000 -1.0000 -9.0000 0.9101 0.0493 -0.5336
0 7 6 0.0831 0.0000 7.0000 6.0000 -0.4386 -0.7792 0.5693
-5 -7 -4 0.1290 -5.0000 -7.0000 -4.0000 0.5380 0.8856 0.1780
-6 -5 -5 0.1213 -6.0000 -5.0000 -5.0000 0.7343 0.6539 0.2707
6 5 5 0.0654 6.0000 5.0000 5.0000 -0.7343 -0.6539 -0.2707
1 5 7 0.0538 1.0000 5.0000 7.0000 -0.6349 -0.5475 0.4766
-6 2 4 0.0971 -6.0000 2.0000 4.0000 0.0051 -0.0960 1.0514

loop_
_geom_angle_atom_site_label_1
_geom_angle_atom_site_label_2
_geom_angle_atom_site_label_3
_geom_angle
N4 Ti N3 65.41(5)
N4 Ti N2 97.30(4)
N3 Ti N2 114.50(4)
N4 Ti N1 135.43(4)
N3 Ti N1 85.96(4)
N2 Ti N1 63.14(4)
N4 Ti C34 96.39(5)
N3 Ti C34 99.85(5)
N2 Ti C34 145.65(4)
N1 Ti C34 122.76(5)
N4 Ti C33 129.77(5)
N3 Ti C33 103.10(5)
N2 Ti C33 129.29(5)
N1 Ti C33 88.13(5)
C34 Ti C33 34.86(5)
N4 Ti C35 90.03(5)
N3 Ti C35 127.73(5)
N2 Ti C35 113.87(4)
N1 Ti C35 134.10(5)
C34 Ti C35 34.85(4)
C33 Ti C35 57.39(5)
N4 Ti C32 146.34(5)
N3 Ti C32 133.83(5)
N2 Ti C32 96.24(4)
N1 Ti C32 77.99(5)
C34 Ti C32 57.23(5)
C33 Ti C32 34.41(4)
C35 Ti C32 56.32(5)
N4 Ti C36 116.31(5)
N3 Ti C36 156.46(5)
N2 Ti C36 88.90(4)
N1 Ti C36 103.59(5)
C34 Ti C36 56.83(4)
C33 Ti C36 56.59(4)
C35 Ti C36 33.57(5)
C32 Ti C36 33.47(5)
N4 Ti C4 117.18(4)
N3 Ti C4 98.49(4)
N2 Ti C4 32.15(4)
N1 Ti C4 31.31(4)
C34 Ti C4 146.09(5)
C33 Ti C4 112.79(5)
C35 Ti C4 133.51(4)
C32 Ti C4 89.73(4)
C36 Ti C4 100.64(4)
N4 Ti C13 32.70(4)
N3 Ti C13 32.90(4)
N2 Ti C13 106.19(4)
N1 Ti C13 110.84(4)
C34 Ti C13 102.31(4)
C33 Ti C13 123.41(4)
C35 Ti C13 113.38(5)
C32 Ti C13 157.53(4)
C36 Ti C13 145.57(5)
C4 Ti C13 108.55(4)
C4 N1 C1 110.42(11)
C4 N1 Ti 90.81(8)
C1 N1 Ti 157.31(9)
C4 N2 C5 124.42(11)
C4 N2 Ti 91.34(7)
C5 N2 Ti 136.64(9)
N6 N3 C13 122.13(11)
N6 N3 Ti 135.24(9)
C13 N3 Ti 96.48(8)
C13 N4 C14 121.40(11)
C13 N4 Ti 97.81(8)
C14 N4 Ti 140.78(9)
C13 N5 C17 123.94(12)
C26 N6 N3 120.07(10)
C26 N6 C20 125.35(11)
N3 N6 C20 114.57(10)
N1 C1 C2 103.87(11)
N1 C1 H1A 109.6(10)
C2 C1 H1A 112.2(10)
N1 C1 H1B 110.6(10)
C2 C1 H1B 113.1(10)
H1A C1 H1B 107.5(14)
C1 C2 C3 103.34(11)
C1 C2 H2A 113.7(10)
C3 C2 H2A 112.6(10)
C1 C2 H2B 108.8(10)
C3 C2 H2B 109.1(10)
H2A C2 H2B 109.1(15)
C4 C3 C2 100.39(11)
C4 C3 H3A 113.9(10)
C2 C3 H3A 115.1(10)
C4 C3 H3B 108.8(10)
C2 C3 H3B 111.7(10)
H3A C3 H3B 106.9(14)
N1 C4 N2 113.59(11)
N1 C4 C3 112.65(11)
N2 C4 C3 133.76(12)
N1 C4 Ti 57.88(7)
N2 C4 Ti 56.51(6)
C3 C4 Ti 167.65(9)
C6 C5 C10 118.54(12)
C6 C5 N2 118.61(11)
C10 C5 N2 122.80(12)
C7 C6 C5 121.27(12)
C7 C6 H6 120.2(10)
C5 C6 H6 118.5(10)
C6 C7 C8 118.92(13)
C6 C7 C11 120.96(12)
C8 C7 C11 120.12(12)
C9 C8 C7 120.98(12)
C9 C8 H8 120.2(10)
C7 C8 H8 118.8(10)
C8 C9 C10 119.22(12)
C8 C9 C12 121.00(12)
C10 C9 C12 119.77(13)
C9 C10 C5 121.05(12)
C9 C10 H10 119.2(10)
C5 C10 H10 119.6(10)
C7 C11 H11A 109.5
C7 C11 H11B 109.5
H11A C11 H11B 109.5
C7 C11 H11C 109.5
H11A C11 H11C 109.5
H11B C11 H11C 109.5
C9 C12 H12A 109.5
C9 C12 H12B 109.5
H12A C12 H12B 109.5
C9 C12 H12C 109.5
H12A C12 H12C 109.5
H12B C12 H12C 109.5
N5 C13 N4 124.74(12)
N5 C13 N3 135.51(12)
N4 C13 N3 99.75(10)
N5 C13 Ti 172.10(10)
N4 C13 Ti 49.49(6)
N3 C13 Ti 50.62(6)
N4 C14 C16 111.85(11)
N4 C14 C15 113.39(11)
C16 C14 C15 110.74(12)
N4 C14 H14 106.8
C16 C14 H14 106.8
C15 C14 H14 106.8
C14 C15 H15A 109.5
C14 C15 H15B 109.5
H15A C15 H15B 109.5
C14 C15 H15C 109.5
H15A C15 H15C 109.5
H15B C15 H15C 109.5
C14 C16 H16A 109.5
C14 C16 H16B 109.5
H16A C16 H16B 109.5
C14 C16 H16C 109.5
H16A C16 H16C 109.5
H16B C16 H16C 109.5
N5 C17 C18 108.47(13)
N5 C17 C19 109.82(12)
C18 C17 C19 109.32(13)
N5 C17 H17 109.7
C18 C17 H17 109.7
C19 C17 H17 109.7
C17 C18 H18A 109.5
C17 C18 H18B 109.5
H18A C18 H18B 109.5
C17 C18 H18C 109.5
H18A C18 H18C 109.5
H18B C18 H18C 109.5
C17 C19 H19A 109.5
C17 C19 H19B 109.5
H19A C19 H19B 109.5
C17 C19 H19C 109.5
H19A C19 H19C 109.5
H19B C19 H19C 109.5
C25 C20 C21 119.45(13)
C25 C20 N6 121.62(13)
C21 C20 N6 118.83(12)
C22 C21 C20 120.06(15)
C22 C21 H21 121.0(10)
C20 C21 H21 118.9(10)
C23 C22 C21 120.52(15)
C23 C22 H22 121.6(11)
C21 C22 H22 117.9(11)
C24 C23 C22 119.46(14)
C24 C23 H23 119.3(12)
C22 C23 H23 121.2(12)
C23 C24 C25 120.73(15)
C23 C24 H24 121.1(11)
C25 C24 H24 118.1(11)
C20 C25 C24 119.78(15)
C20 C25 H25 120.3(11)
C24 C25 H25 119.9(11)
N6 C26 C27 121.61(12)
N6 C26 C31 120.29(12)
C27 C26 C31 117.99(13)
C28 C27 C26 120.46(13)
C28 C27 H27 119.3(10)
C26 C27 H27 120.3(10)
C27 C28 C29 121.48(14)
C27 C28 H28 118.2(12)
C29 C28 H28 120.3(12)
C28 C29 C30 118.37(14)
C28 C29 H29 121.6(12)
C30 C29 H29 120.0(12)
C29 C30 C31 121.28(14)
C29 C30 H30 120.4(10)
C31 C30 H30 118.3(10)
C30 C31 C26 120.40(13)
C30 C31 H31 118.4(10)
C26 C31 H31 121.1(10)
C36 C32 C33 108.14(12)
C36 C32 C37 124.60(13)
C33 C32 C37 127.01(13)
C36 C32 Ti 74.79(8)
C33 C32 Ti 70.13(7)
C37 C32 Ti 125.41(9)
C34 C33 C32 107.92(12)
C34 C33 C38 126.49(13)
C32 C33 C38 125.59(13)
C34 C33 Ti 71.79(7)
C32 C33 Ti 75.46(7)
C38 C33 Ti 119.13(9)
C33 C34 C35 108.05(12)
C33 C34 C39 126.78(12)
C35 C34 C39 125.07(13)
C33 C34 Ti 73.35(7)
C35 C34 Ti 75.45(7)
C39 C34 Ti 120.00(9)
C36 C35 C34 107.67(12)
C36 C35 C40 126.51(13)
C34 C35 C40 124.96(14)
C36 C35 Ti 75.28(8)
C34 C35 Ti 69.69(7)
C40 C35 Ti 128.76(9)
C32 C36 C35 108.21(12)
C32 C36 C41 124.82(14)
C35 C36 C41 126.77(14)
C32 C36 Ti 71.74(7)
C35 C36 Ti 71.15(7)
C41 C36 Ti 126.82(9)
C32 C37 H37A 109.5
C32 C37 H37B 109.5
H37A C37 H37B 109.5
C32 C37 H37C 109.5
H37A C37 H37C 109.5
H37B C37 H37C 109.5
C33 C38 H38A 109.5
C33 C38 H38B 109.5
H38A C38 H38B 109.5
C33 C38 H38C 109.5
H38A C38 H38C 109.5
H38B C38 H38C 109.5
C34 C39 H39A 109.5
C34 C39 H39B 109.5
H39A C39 H39B 109.5
C34 C39 H39C 109.5
H39A C39 H39C 109.5
H39B C39 H39C 109.5
C35 C40 H40A 109.5
C35 C40 H40B 109.5
H40A C40 H40B 109.5
C35 C40 H40C 109.5
H40A C40 H40C 109.5
H40B C40 H40C 109.5
C36 C41 H41A 109.5
C36 C41 H41B 109.5
H41A C41 H41B 109.5
C36 C41 H41C 109.5
H41A C41 H41C 109.5
H41B C41 H41C 109.5

loop_
_geom_bond_atom_site_label_1
_geom_bond_atom_site_label_2
_geom_bond_distance
Ti N4 1.9777(11)
Ti N3 2.0047(11)
Ti N2 2.1076(10)
Ti N1 2.1400(12)
Ti C34 2.3452(12)
Ti C33 2.3653(12)
Ti C35 2.4204(13)
Ti C32 2.4344(13)
Ti C36 2.4737(13)
Ti C4 2.5265(13)
Ti C13 2.5771(14)
N1 C4 1.3131(16)
N1 C1 1.4629(17)
N2 C4 1.3449(17)
N2 C5 1.4094(16)
N3 N6 1.3979(15)
N3 C13 1.4090(17)
N4 C13 1.4054(16)
N4 C14 1.4638(17)
N5 C13 1.2764(18)
N5 C17 1.4666(17)
N6 C26 1.3942(17)
N6 C20 1.4201(16)
C1 C2 1.5332(19)
C1 H1A 0.986(18)
C1 H1B 0.986(18)
C2 C3 1.5349(19)
C2 H2A 0.972(18)
C2 H2B 0.995(18)
C3 C4 1.5144(18)
C3 H3A 0.948(17)
C3 H3B 0.991(17)
C5 C6 1.3967(18)
C5 C10 1.3980(18)
C6 C7 1.3912(18)
C6 H6 0.973(17)
C7 C8 1.3958(19)
C7 C11 1.5030(19)
C8 C9 1.389(2)
C8 H8 0.947(18)
C9 C10 1.3920(18)
C9 C12 1.5061(18)
C10 H10 0.958(17)
C11 H11A 0.919(11)
C11 H11B 0.919(11)
C11 H11C 0.919(11)
C12 H12A 0.919(10)
C12 H12B 0.919(10)
C12 H12C 0.919(10)
C14 C16 1.5286(18)
C14 C15 1.533(2)
C14 H14 1.0000
C15 H15A 0.978(10)
C15 H15B 0.978(10)
C15 H15C 0.978(10)
C16 H16A 0.973(10)
C16 H16B 0.973(10)
C16 H16C 0.973(10)
C17 C18 1.522(2)
C17 C19 1.522(2)
C17 H17 1.0000
C18 H18A 0.972(13)
C18 H18B 0.972(13)
C18 H18C 0.972(13)
C19 H19A 0.980(11)
C19 H19B 0.980(11)
C19 H19C 0.980(11)
C20 C25 1.393(2)
C20 C21 1.396(2)
C21 C22 1.391(2)
C21 H21 0.957(19)
C22 C23 1.385(2)
C22 H22 0.98(2)
C23 C24 1.384(3)
C23 H23 0.98(2)
C24 C25 1.394(2)
C24 H24 0.97(2)
C25 H25 0.953(19)
C26 C27 1.4047(19)
C26 C31 1.4060(18)
C27 C28 1.383(2)
C27 H27 0.975(18)
C28 C29 1.386(2)
C28 H28 0.95(2)
C29 C30 1.387(2)
C29 H29 0.95(2)
C30 C31 1.388(2)
C30 H30 0.990(18)
C31 H31 0.931(18)
C32 C36 1.414(2)
C32 C33 1.4212(19)
C32 C37 1.498(2)
C33 C34 1.411(2)
C33 C38 1.5004(18)
C34 C35 1.4291(18)
C34 C39 1.5002(19)
C35 C36 1.414(2)
C35 C40 1.495(2)
C36 C41 1.5000(19)
C37 H37A 0.978(11)
C37 H37B 0.978(11)
C37 H37C 0.978(11)
C38 H38A 0.948(10)
C38 H38B 0.948(10)
C38 H38C 0.948(10)
C39 H39A 0.969(11)
C39 H39B 0.969(11)
C39 H39C 0.969(11)
C40 H40A 0.973(11)
C40 H40B 0.973(11)
C40 H40C 0.973(11)
C41 H41A 0.979(11)
C41 H41B 0.979(11)
C41 H41C 0.979(11)

loop_
_geom_torsion_atom_site_label_1
_geom_torsion_atom_site_label_2
_geom_torsion_atom_site_label_3
_geom_torsion_atom_site_label_4
_geom_torsion
C13 N3 N6 C26 62.17(17)
Ti N3 N6 C26 -83.14(15)
C13 N3 N6 C20 -116.78(13)
Ti N3 N6 C20 97.90(13)
C4 N1 C1 C2 18.23(15)
Ti N1 C1 C2 176.59(19)
N1 C1 C2 C3 -29.09(14)
C1 C2 C3 C4 28.32(13)
C1 N1 C4 N2 -178.27(11)
Ti N1 C4 N2 9.91(11)
C1 N1 C4 C3 0.76(15)
Ti N1 C4 C3 -171.06(9)
C1 N1 C4 Ti 171.82(11)
C5 N2 C4 N1 -163.90(12)
Ti N2 C4 N1 -10.06(11)
C5 N2 C4 C3 17.3(2)
Ti N2 C4 C3 171.17(14)
C5 N2 C4 Ti -153.84(14)
C2 C3 C4 N1 -19.14(14)
C2 C3 C4 N2 159.63(14)
C2 C3 C4 Ti -57.1(5)
C4 N2 C5 C6 -155.28(13)
Ti N2 C5 C6 64.65(17)
C4 N2 C5 C10 27.3(2)
Ti N2 C5 C10 -112.76(14)
C10 C5 C6 C7 -1.9(2)
N2 C5 C6 C7 -179.47(12)
C5 C6 C7 C8 1.3(2)
C5 C6 C7 C11 -177.62(13)
C6 C7 C8 C9 0.1(2)
C11 C7 C8 C9 179.06(13)
C7 C8 C9 C10 -0.9(2)
C7 C8 C9 C12 178.20(13)
C8 C9 C10 C5 0.2(2)
C12 C9 C10 C5 -178.89(13)
C6 C5 C10 C9 1.2(2)
N2 C5 C10 C9 178.60(12)
C17 N5 C13 N4 -175.28(12)
C17 N5 C13 N3 5.2(2)
C14 N4 C13 N5 5.67(19)
Ti N4 C13 N5 -173.18(12)
C14 N4 C13 N3 -174.67(11)
Ti N4 C13 N3 6.48(9)
C14 N4 C13 Ti 178.85(13)
N6 N3 C13 N5 17.0(2)
Ti N3 C13 N5 173.22(15)
N6 N3 C13 N4 -162.59(11)
Ti N3 C13 N4 -6.37(9)
N6 N3 C13 Ti -156.22(13)
C13 N4 C14 C16 -67.56(16)
Ti N4 C14 C16 110.64(14)
C13 N4 C14 C15 58.53(16)
Ti N4 C14 C15 -123.27(13)
C13 N5 C17 C18 122.50(16)
C13 N5 C17 C19 -118.08(15)
C26 N6 C20 C25 47.95(19)
N3 N6 C20 C25 -133.16(13)
C26 N6 C20 C21 -135.77(14)
N3 N6 C20 C21 43.12(16)
C25 C20 C21 C22 0.2(2)
N6 C20 C21 C22 -176.14(12)
C20 C21 C22 C23 0.3(2)
C21 C22 C23 C24 -0.7(2)
C22 C23 C24 C25 0.6(2)
C21 C20 C25 C24 -0.3(2)
N6 C20 C25 C24 175.98(12)
C23 C24 C25 C20 -0.2(2)
N3 N6 C26 C27 -168.18(12)
C20 N6 C26 C27 10.7(2)
N3 N6 C26 C31 7.89(19)
C20 N6 C26 C31 -173.28(13)
N6 C26 C27 C28 177.64(14)
C31 C26 C27 C28 1.5(2)
C26 C27 C28 C29 -0.3(3)
C27 C28 C29 C30 -0.6(3)
C28 C29 C30 C31 0.3(2)
C29 C30 C31 C26 0.9(2)
N6 C26 C31 C30 -177.98(13)
C27 C26 C31 C30 -1.8(2)
C36 C32 C33 C34 0.71(14)
C37 C32 C33 C34 175.09(13)
Ti C32 C33 C34 -64.96(9)
C36 C32 C33 C38 -178.68(12)
C37 C32 C33 C38 -4.3(2)
Ti C32 C33 C38 115.65(13)
C36 C32 C33 Ti 65.67(9)
C37 C32 C33 Ti -119.95(14)
C32 C33 C34 C35 -0.68(14)
C38 C33 C34 C35 178.70(12)
Ti C33 C34 C35 -68.09(9)
C32 C33 C34 C39 -177.26(12)
C38 C33 C34 C39 2.1(2)
Ti C33 C34 C39 115.34(13)
C32 C33 C34 Ti 67.41(9)
C38 C33 C34 Ti -113.21(13)
C33 C34 C35 C36 0.40(14)
C39 C34 C35 C36 177.05(12)
Ti C34 C35 C36 -66.28(9)
C33 C34 C35 C40 -169.56(12)
C39 C34 C35 C40 7.1(2)
Ti C34 C35 C40 123.76(13)
C33 C34 C35 Ti 66.68(9)
C39 C34 C35 Ti -116.68(13)
C33 C32 C36 C35 -0.46(14)
C37 C32 C36 C35 -175.01(12)
Ti C32 C36 C35 62.17(9)
C33 C32 C36 C41 174.73(12)
C37 C32 C36 C41 0.2(2)
Ti C32 C36 C41 -122.64(13)
C33 C32 C36 Ti -62.63(9)
C37 C32 C36 Ti 122.82(13)
C34 C35 C36 C32 0.04(14)
C40 C35 C36 C32 169.80(12)
Ti C35 C36 C32 -62.55(9)
C34 C35 C36 C41 -175.03(13)
C40 C35 C36 C41 -5.3(2)
Ti C35 C36 C41 122.38(13)
C34 C35 C36 Ti 62.59(9)
C40 C35 C36 Ti -127.65(13)
